data_4322863
loop_
_publ_author_name
'Sandrine Poussereau'
'Genevi\`eve Blondin'
'Mich\`ele Cesario'
'Jean Guilhem'
'Genevi\`eve Chottard'
'Florence Gonnet'
'Jean-Jacques Girerd'

_publ_section_title
;
 Synthesis, Structure, and Characterization of the New
 [L(OH)Fe(\m-O)Fe(OH2)L]3+ Complex (L =
 N,N'-Dimethyl-N,N'-bis(2-pyridylmethyl)ethane-1,2-diamine). Detection of
 an Equilibrium with the Protonated Diamond Form [LFe(\m-O)(\m-OH)FeL]3+
 in Acetonitrile
;
_journal_name_full 'Inorganic Chemistry'
_journal_page_first 3127
_journal_page_last 3132
_journal_paper_doi 10.1021/ic971589e
_journal_volume 37
_journal_year 1998
_chemical_formula_sum 'C32 H49 Cl3 Fe2 N8 O16'
_chemical_formula_weight 1019.84
_chemical_name_common {[(BispicMe2en)Fe]2(OH)(mu-O)(H2O),(ClO4)3,(H2O)
_chemical_name_systematic
;
 ?
;
_space_group_IT_number 19
_symmetry_cell_setting orthorhombic
_symmetry_space_group_name_Hall 'P 2ac 2ab'
_symmetry_space_group_name_H-M 'P 21 21 21'
_atom_sites_solution_hydrogens geom
_atom_sites_solution_primary direct
_atom_sites_solution_secondary difmap
_audit_creation_method SHELXL
_cell_angle_alpha 90.00
_cell_angle_beta 90.00
_cell_angle_gamma 90.00
_cell_formula_units_Z 4
_cell_length_a 13.283(5)
_cell_length_b 16.050(9)
_cell_length_c 20.996(10)
_cell_measurement_reflns_used 25
_cell_measurement_temperature 294(2)
_cell_measurement_theta_max 9.5
_cell_measurement_theta_min 7.8
_cell_volume 4476(4)
_computing_structure_refinement 'SHELXL-93 (Sheldrick, 1993)'
_computing_structure_solution 'SHELXS-86 (Sheldrick, 1990)'
_diffrn_ambient_temperature 294(2)
_diffrn_measurement_device 'Nonius CAD4 diffractometer'
_diffrn_measurement_method \q/2\q
_diffrn_radiation_monochromator graphite
_diffrn_radiation_source 'fine-focus sealed tube'
_diffrn_radiation_type MoK\a
_diffrn_radiation_wavelength 0.71070
_diffrn_reflns_av_R_equivalents 0.0000
_diffrn_reflns_av_sigmaI/netI 0.0621
_diffrn_reflns_limit_h_max 18
_diffrn_reflns_limit_h_min 0
_diffrn_reflns_limit_k_max 22
_diffrn_reflns_limit_k_min 0
_diffrn_reflns_limit_l_max 28
_diffrn_reflns_limit_l_min 0
_diffrn_reflns_number 6900
_diffrn_reflns_theta_max 29.97
_diffrn_reflns_theta_min 1.94
_diffrn_standards_interval_time 166
_diffrn_standards_number 3
_exptl_absorpt_coefficient_mu 0.902
_exptl_absorpt_correction_T_max 0.801
_exptl_absorpt_correction_T_min 0.337
_exptl_absorpt_correction_type empirical
_exptl_crystal_colour yellow-grey
_exptl_crystal_density_diffrn 1.513
_exptl_crystal_description prism
_exptl_crystal_F_000 2112
_exptl_crystal_size_max 0.90
_exptl_crystal_size_mid 0.40
_exptl_crystal_size_min 0.20
_refine_diff_density_max 0.608
_refine_diff_density_min -0.484
_refine_diff_density_rms 0.084
_refine_ls_abs_structure_details 'Flack H D (1983), Acta Cryst. A39, 876-881'
_refine_ls_abs_structure_Flack 0.42(4)
_refine_ls_extinction_method none
_refine_ls_goodness_of_fit_all 1.008
_refine_ls_goodness_of_fit_obs 1.104
_refine_ls_matrix_type full
_refine_ls_number_parameters 588
_refine_ls_number_reflns 6894
_refine_ls_number_restraints 40
_refine_ls_restrained_S_all 1.034
_refine_ls_restrained_S_obs 1.110
_refine_ls_R_factor_all 0.1375
_refine_ls_R_factor_obs 0.0566
_refine_ls_shift/esd_max 0.724
_refine_ls_shift/esd_mean 0.063
_refine_ls_structure_factor_coef Fsqd
_refine_ls_weighting_details 'w=3D1/[\s^2^(Fo^2^)+(0.0895P)^2^+2.2313P] where P=3D(Fo^2^+2Fc^2^)/3'
_refine_ls_weighting_scheme calc
_refine_ls_wR_factor_all 0.1842
_refine_ls_wR_factor_obs 0.1414
_reflns_number_observed 3783
_reflns_number_total 6900
_reflns_observed_criterion >2sigma(I)
_cod_data_source_file ic971589e.cif
_cod_data_source_block blan
_cod_depositor_comments
;
The following automatic conversions were performed:

'_refine_ls_weighting_scheme' value 'calc
w=3D1/[\s^2^(Fo^2^)+(0.0895P)^2^+2.2313P] where P=3D(Fo^2^+2Fc^2^)/3'
was changed to 'calc'. New tag '_refine_ls_weighting_details' was
created. The value of the new tag was set to
'w=3D1/[\s^2^(Fo^2^)+(0.0895P)^2^+2.2313P] where
P=3D(Fo^2^+2Fc^2^)/3'.

Automatic conversion script
Id: cif_fix_values 3143 2015-03-26 13:38:13Z robertas 
;
_cod_original_cell_volume 4476.2
_cod_database_code 4322863

loop_
_symmetry_equiv_pos_as_xyz
'x, y, z'
'-x+1/2, -y, z+1/2'
'-x, y+1/2, -z+1/2'
'x+1/2, -y+1/2, -z'

loop_
_atom_site_aniso_label
_atom_site_aniso_U_11
_atom_site_aniso_U_22
_atom_site_aniso_U_33
_atom_site_aniso_U_23
_atom_site_aniso_U_13
_atom_site_aniso_U_12
Fe1 0.0334(4) 0.0355(4) 0.0440(4) -0.0041(5) 0.0029(3) -0.0024(5)
Fe2 0.0329(4) 0.0354(4) 0.0419(4) 0.0041(5) -0.0019(3) -0.0020(5)
O 0.037(2) 0.044(2) 0.038(2) 0.005(2) 0.000(2) -0.001(3)
O1 0.047(2) 0.081(4) 0.042(2) 0.007(4) 0.001(2) -0.001(4)
O2 0.039(2) 0.068(3) 0.042(2) 0.004(3) 0.007(2) 0.003(3)
N1A 0.055(3) 0.049(4) 0.053(3) -0.009(3) 0.020(3) -0.006(3)
N2A 0.055(3) 0.040(3) 0.055(4) -0.008(3) 0.006(3) -0.007(3)
C3A 0.064(5) 0.048(4) 0.075(5) -0.021(4) 0.007(4) 0.008(4)
C4A 0.077(6) 0.062(6) 0.140(10) -0.038(7) -0.013(7) 0.007(5)
C5A 0.068(6) 0.039(5) 0.171(13) 0.021(7) -0.022(8) -0.004(4)
C6A 0.068(6) 0.051(5) 0.106(8) 0.024(5) 0.004(5) -0.007(4)
C7A 0.058(4) 0.041(4) 0.075(5) 0.005(4) 0.004(4) -0.007(4)
C8A 0.072(5) 0.072(6) 0.051(4) 0.013(4) 0.011(4) -0.001(5)
C9A 0.045(4) 0.066(5) 0.077(5) -0.010(4) 0.024(4) -0.014(4)
C10A 0.087(6) 0.086(6) 0.064(5) -0.035(5) 0.030(5) -0.015(5)
N1B 0.042(3) 0.053(4) 0.059(3) -0.005(3) -0.002(3) 0.001(3)
N2B 0.036(3) 0.040(3) 0.071(4) -0.006(3) 0.005(3) -0.003(2)
C3B 0.050(4) 0.042(4) 0.079(6) -0.007(4) -0.003(4) -0.004(3)
C4B 0.076(6) 0.039(5) 0.122(8) -0.021(5) 0.016(6) -0.015(5)
C5B 0.081(6) 0.039(5) 0.122(9) 0.013(6) 0.012(7) 0.001(4)
C6B 0.066(5) 0.048(4) 0.100(7) 0.006(4) 0.002(5) 0.008(4)
C7B 0.043(4) 0.052(4) 0.060(4) 0.002(4) 0.004(3) 0.004(3)
C8B 0.046(4) 0.051(4) 0.077(5) 0.004(4) -0.004(4) 0.005(3)
C9B 0.034(3) 0.052(4) 0.093(6) -0.016(4) 0.015(4) -0.009(3)
C10B 0.048(4) 0.065(5) 0.100(7) -0.021(5) -0.014(5) 0.002(4)
N1C 0.034(3) 0.051(4) 0.071(4) 0.010(3) -0.001(3) 0.002(2)
N2C 0.041(3) 0.039(3) 0.062(4) 0.011(3) -0.003(3) -0.006(3)
C3C 0.054(4) 0.049(4) 0.077(5) 0.011(4) 0.001(4) -0.013(4)
C4C 0.070(6) 0.047(5) 0.096(7) 0.016(5) -0.024(5) -0.015(4)
C5C 0.082(7) 0.050(5) 0.103(8) 0.002(6) -0.022(6) 0.003(5)
C6C 0.062(5) 0.040(4) 0.103(7) -0.007(4) -0.001(5) 0.012(4)
C7C 0.055(4) 0.038(4) 0.072(5) 0.006(3) -0.006(4) 0.009(3)
C8C 0.043(4) 0.049(4) 0.087(6) 0.015(4) 0.011(4) 0.010(3)
C9C 0.037(3) 0.074(6) 0.089(6) 0.031(5) -0.021(4) -0.007(3)
C10C 0.046(4) 0.051(4) 0.088(6) 0.013(4) 0.005(4) -0.014(4)
N1D 0.061(4) 0.052(4) 0.046(3) 0.005(3) -0.015(3) -0.009(3)
N2D 0.041(3) 0.040(3) 0.060(4) 0.003(3) -0.003(3) -0.006(2)
C3D 0.058(5) 0.054(5) 0.060(4) 0.017(4) 0.001(4) 0.003(4)
C4D 0.066(5) 0.039(4) 0.106(7) 0.016(5) -0.006(5) 0.006(4)
C5D 0.082(6) 0.027(4) 0.131(10) 0.010(6) -0.006(7) -0.006(4)
C6D 0.083(6) 0.054(5) 0.083(6) -0.020(5) -0.008(5) -0.007(5)
C7D 0.048(4) 0.045(4) 0.067(5) -0.005(4) 0.001(4) -0.008(3)
C8D 0.073(5) 0.056(5) 0.058(4) -0.008(4) -0.011(4) -0.014(4)
C9D 0.049(4) 0.060(5) 0.090(6) 0.018(5) -0.030(4) -0.012(4)
C10D 0.080(5) 0.078(6) 0.057(4) 0.018(4) -0.012(4) -0.013(5)
Cl1 0.0834(12) 0.0480(9) 0.0772(11) -0.0064(13) 0.0129(11) -0.0147(13)
O11 0.121(6) 0.059(4) 0.079(4) -0.009(3) 0.026(4) -0.006(4)
O12 0.134(7) 0.057(4) 0.177(8) 0.002(5) -0.047(7) 0.003(4)
O13 0.243(12) 0.136(8) 0.182(9) -0.081(7) 0.151(10) -0.093(8)
O14 0.184(9) 0.090(6) 0.112(5) 0.004(5) -0.048(6) -0.045(6)
Cl2 0.080(2) 0.078(2) 0.076(2) 0.0171(13) -0.0173(13) -0.0157(14)
O21 0.160(16) 0.461(40) 0.154(16) 0.012(20) -0.060(13) 0.049(21)
O22 0.748(62) 0.097(10) 0.187(15) -0.058(11) 0.044(28) -0.157(22)
O23 0.297(23) 0.227(18) 0.114(10) 0.103(12) 0.044(14) 0.007(17)
O24 0.151(13) 0.356(28) 0.226(19) -0.083(20) 0.061(14) 0.097(16)
Cl3 0.088(2) 0.0651(14) 0.0713(15) -0.0156(12) 0.0018(13) -0.0104(13)
O31 0.357(21) 0.104(9) 0.259(16) 0.056(10) 0.022(17) -0.032(11)
O32 0.195(12) 0.144(10) 0.252(16) 0.010(11) -0.054(12) 0.028(9)
O33 0.498(32) 0.190(13) 0.135(10) -0.044(9) -0.079(15) -0.120(16)
O34 0.230(16) 0.321(21) 0.156(10) -0.056(13) 0.062(11) 0.031(15)
W 0.132(6) 0.119(6) 0.068(4) 0.020(6) -0.029(4) -0.036(6)

loop_
_atom_site_label
_atom_site_type_symbol
_atom_site_fract_x
_atom_site_fract_y
_atom_site_fract_z
_atom_site_U_iso_or_equiv
_atom_site_thermal_displace_type
_atom_site_occupancy
_atom_site_calc_flag
_atom_site_refinement_flags
_atom_site_disorder_group
Fe1 Fe 0.25056(6) -0.00086(7) 0.14765(4) 0.0377(2) Uani 1 d . .
Fe2 Fe -0.00492(6) -0.00284(7) 0.14208(4) 0.0367(2) Uani 1 d . .
O O 0.1249(3) -0.0028(3) 0.1134(2) 0.0394(8) Uani 1 d . .
O1 O 0.2074(4) -0.0019(5) 0.2412(2) 0.0569(12) Uani 1 d . .
HO1A H 0.1464(53) -0.0112(53) 0.2420(36) 0.068 Uiso 1 d G .
HO1B H 0.2432(66) -0.0220(107) 0.2805(70) 0.068 Uiso 1 d G .
O2 O 0.0235(3) 0.0067(4) 0.2349(2) 0.0498(11) Uani 1 d . .
HO2- H -0.0182(56) -0.0063(52) 0.2639(35) 0.060 Uiso 1 d G .
N1A N 0.3329(5) 0.0243(4) 0.0552(3) 0.052(2) Uani 1 d . .
N2A N 0.2699(5) 0.1320(4) 0.1473(3) 0.0501(15) Uani 1 d . .
C3A C 0.2651(6) 0.1824(5) 0.1993(4) 0.062(2) Uani 1 d . .
H3A H 0.2538(6) 0.1595(5) 0.2393(4) 0.075 Uiso 1 calc R .
C4A C 0.2767(8) 0.2667(7) 0.1930(6) 0.093(4) Uani 1 d . .
H4A H 0.2754(8) 0.3007(7) 0.2289(6) 0.112 Uiso 1 calc R .
C5A C 0.2904(8) 0.3015(6) 0.1330(7) 0.093(4) Uani 1 d . .
H5A H 0.2972(8) 0.3589(6) 0.1290(7) 0.111 Uiso 1 calc R .
C6A C 0.2943(7) 0.2508(6) 0.0781(6) 0.075(3) Uani 1 d . .
H6A H 0.3028(7) 0.2735(6) 0.0377(6) 0.090 Uiso 1 calc R .
C7A C 0.2847(6) 0.1653(5) 0.0873(4) 0.058(2) Uani 1 d . .
C8A C 0.2907(7) 0.1043(5) 0.0311(4) 0.065(2) Uani 1 d . .
H8A1 H 0.2242(7) 0.0952(5) 0.0134(4) 0.078 Uiso 1 calc R .
H8A2 H 0.3336(7) 0.1268(5) -0.0020(4) 0.078 Uiso 1 calc R .
C9A C 0.4427(6) 0.0347(5) 0.0708(4) 0.063(2) Uani 1 d . .
H9A1 H 0.4543(6) 0.0905(5) 0.0869(4) 0.075 Uiso 1 calc R .
H9A2 H 0.4823(6) 0.0279(5) 0.0323(4) 0.075 Uiso 1 calc R .
C10A C 0.3180(8) -0.0416(6) 0.0049(4) 0.079(3) Uani 1 d . .
H10A H 0.3447(8) -0.0937(6) 0.0198(4) 0.095 Uiso 1 calc R .
H10A H 0.3523(8) -0.0254(6) -0.0333(4) 0.095 Uiso 1 calc R .
H10A H 0.2474(8) -0.0478(6) -0.0037(4) 0.095 Uiso 1 calc R .
N1B N 0.4154(4) -0.0200(4) 0.1813(3) 0.051(2) Uani 1 d . .
N2B N 0.2803(4) -0.1333(4) 0.1456(4) 0.049(2) Uani 1 d . .
C3B C 0.2217(6) -0.1871(5) 0.1124(4) 0.057(2) Uani 1 d . .
H3B H 0.1703(6) -0.1661(5) 0.0870(4) 0.068 Uiso 1 calc R .
C4B C 0.2365(8) -0.2743(6) 0.1155(5) 0.079(3) Uani 1 d . .
H4B H 0.1962(8) -0.3115(6) 0.0930(5) 0.095 Uiso 1 calc R .
C5B C 0.3155(8) -0.3009(6) 0.1542(6) 0.081(3) Uani 1 d . .
H5B H 0.3292(8) -0.3577(6) 0.1566(6) 0.097 Uiso 1 calc R .
C6B C 0.3728(7) -0.2477(5) 0.1883(5) 0.071(2) Uani 1 d . .
H6B H 0.4240(7) -0.2673(5) 0.2146(5) 0.085 Uiso 1 calc R .
C7B C 0.3534(5) -0.1637(5) 0.1832(4) 0.052(2) Uani 1 d . .
C8B C 0.4166(6) -0.0986(5) 0.2183(4) 0.058(2) Uani 1 d . .
H8B1 H 0.3891(6) -0.0891(5) 0.2605(4) 0.069 Uiso 1 calc R .
H8B2 H 0.4852(6) -0.1183(5) 0.2229(4) 0.069 Uiso 1 calc R .
C9B C 0.4766(5) -0.0290(5) 0.1205(4) 0.060(2) Uani 1 d . .
H9B1 H 0.4683(5) -0.0848(5) 0.1036(4) 0.072 Uiso 1 calc R .
H9B2 H 0.5475(5) -0.0209(5) 0.1299(4) 0.072 Uiso 1 calc R .
C10B C 0.4596(6) 0.0471(5) 0.2220(5) 0.071(2) Uani 1 d . .
H10B H 0.4595(6) 0.0987(5) 0.1988(5) 0.085 Uiso 1 calc R .
H10B H 0.5274(6) 0.0326(5) 0.2331(5) 0.085 Uiso 1 calc R .
H10B H 0.4201(6) 0.0532(5) 0.2600(5) 0.085 Uiso 1 calc R .
N1C N -0.1749(4) 0.0181(4) 0.1618(3) 0.052(2) Uani 1 d . .
N2C N -0.0340(4) 0.1301(4) 0.1310(3) 0.048(2) Uani 1 d . .
C3C C 0.0278(6) 0.1829(5) 0.0990(4) 0.060(2) Uani 1 d . .
H3C H 0.0825(6) 0.1616(5) 0.0766(4) 0.072 Uiso 1 calc R .
C4C C 0.0104(7) 0.2686(5) 0.0992(5) 0.071(2) Uani 1 d . .
H4C H 0.0526(7) 0.3047(5) 0.0771(5) 0.085 Uiso 1 calc R .
C5C C -0.0696(8) 0.2981(6) 0.1326(6) 0.079(3) Uani 1 d . .
H5C H -0.0809(8) 0.3553(6) 0.1342(6) 0.094 Uiso 1 calc R .
C6C C -0.1336(7) 0.2461(5) 0.1636(5) 0.068(2) Uani 1 d . .
H6C H -0.1895(7) 0.2670(5) 0.1849(5) 0.082 Uiso 1 calc R .
C7C C -0.1139(6) 0.1603(4) 0.1630(4) 0.055(2) Uani 1 d . .
C8C C -0.1810(6) 0.0990(5) 0.1954(4) 0.060(2) Uani 1 d . .
H8C1 H -0.1603(6) 0.0922(5) 0.2394(4) 0.072 Uiso 1 calc R .
H8C2 H -0.2499(6) 0.1191(5) 0.1949(4) 0.072 Uiso 1 calc R .
C9C C -0.2234(5) 0.0226(5) 0.0960(4) 0.067(2) Uani 1 d . .
H9C1 H -0.2957(5) 0.0161(5) 0.1003(4) 0.080 Uiso 1 calc R .
H9C2 H -0.2106(5) 0.0771(5) 0.0776(4) 0.080 Uiso 1 calc R .
C10C C -0.2254(6) -0.0454(5) 0.2026(4) 0.062(2) Uani 1 d . .
H10C H -0.2227(6) -0.0988(5) 0.1819(4) 0.074 Uiso 1 calc R .
H10C H -0.2944(6) -0.0298(5) 0.2091(4) 0.074 Uiso 1 calc R .
H10C H -0.1917(6) -0.0486(5) 0.2429(4) 0.074 Uiso 1 calc R .
N1D N -0.0727(5) -0.0370(4) 0.0452(3) 0.053(2) Uani 1 d . .
N2D N -0.0255(4) -0.1362(3) 0.1462(3) 0.0470(14) Uani 1 d . .
C3D C -0.0263(6) -0.1828(5) 0.2010(4) 0.058(2) Uani 1 d . .
H3D H -0.0191(6) -0.1563(5) 0.2401(4) 0.069 Uiso 1 calc R .
C4D C -0.0378(7) -0.2686(5) 0.1992(5) 0.070(2) Uani 1 d . .
H4D H -0.0375(7) -0.2993(5) 0.2367(5) 0.084 Uiso 1 calc R .
C5D C -0.0496(8) -0.3084(5) 0.1412(6) 0.080(3) Uani 1 d . .
H5D H -0.0609(8) -0.3655(5) 0.1398(6) 0.096 Uiso 1 calc R .
C6D C -0.0445(7) -0.2617(6) 0.0835(5) 0.073(3) Uani 1 d . .
H6D H -0.0484(7) -0.2880(6) 0.0441(5) 0.088 Uiso 1 calc R .
C7D C -0.0335(6) -0.1761(5) 0.0878(4) 0.054(2) Uani 1 d . .
C8D C -0.0290(7) -0.1188(5) 0.0284(4) 0.062(2) Uani 1 d . .
H8D1 H 0.0403(7) -0.1119(5) 0.0148(4) 0.075 Uiso 1 calc R .
H8D2 H -0.0667(7) -0.1436(5) -0.0063(4) 0.075 Uiso 1 calc R .
C9D C -0.1834(6) -0.0440(5) 0.0514(4) 0.067(2) Uani 1 d . .
H9D1 H -0.2006(6) -0.0987(5) 0.0679(4) 0.080 Uiso 1 calc R .
H9D2 H -0.2144(6) -0.0380(5) 0.0099(4) 0.080 Uiso 1 calc R .
C10D C -0.0459(7) 0.0229(5) -0.0086(4) 0.071(3) Uani 1 d . .
H10D H 0.0260(7) 0.0270(5) -0.0121(4) 0.086 Uiso 1 calc R .
H10D H -0.0735(7) 0.0769(5) 0.0004(4) 0.086 Uiso 1 calc R .
H10D H -0.0731(7) 0.0024(5) -0.0479(4) 0.086 Uiso 1 calc R .
Cl1 Cl 0.1277(2) 0.49712(15) 0.09280(10) 0.0695(5) Uani 1 d D .
O11 O 0.1472(6) 0.4316(4) 0.0481(3) 0.086(2) Uani 1 d D .
O12 O 0.0978(7) 0.5676(4) 0.0544(5) 0.122(3) Uani 1 d D .
O13 O 0.0564(9) 0.4697(6) 0.1372(5) 0.187(6) Uani 1 d D .
O14 O 0.2185(8) 0.5163(5) 0.1250(4) 0.129(3) Uani 1 d D .
Cl2 Cl 0.5964(2) 0.2721(2) 0.09989(13) 0.0781(7) Uani 1 d D .
O21 O 0.5216(15) 0.2691(18) 0.0552(9) 0.258(16) Uani 0.80 d PD .
O22 O 0.6153(25) 0.3474(8) 0.1195(9) 0.344(20) Uani 0.80 d PD .
O23 O 0.5850(17) 0.2251(12) 0.1532(7) 0.213(9) Uani 0.80 d PD .
O24 O 0.6799(11) 0.2433(16) 0.0614(9) 0.244(10) Uani 0.80 d PD .
O21' O 0.5344(36) 0.3110(34) 0.1440(23) 0.203(31) Uiso 0.20 d PD .
O22' O 0.5326(36) 0.2515(30) 0.0483(20) 0.105(21) Uiso 0.20 d PD .
O23' O 0.6678(22) 0.3245(21) 0.0812(17) 0.084(10) Uiso 0.20 d PD .
O24' O 0.6301(31) 0.1971(18) 0.1238(22) 0.111(14) Uiso 0.20 d PD .
Cl3 Cl 0.6384(2) 0.7281(2) 0.10120(12) 0.0749(7) Uani 1 d D .
O31 O 0.6020(14) 0.6554(7) 0.1246(7) 0.240(7) Uani 1 d D .
O32 O 0.5542(10) 0.7692(7) 0.0746(7) 0.197(6) Uani 1 d D .
O33 O 0.6784(15) 0.7744(9) 0.1467(6) 0.274(11) Uani 1 d D .
O34 O 0.6956(11) 0.7155(11) 0.0479(6) 0.236(8) Uani 1 d D .
W O 0.7028(7) 0.4974(6) 0.1408(3) 0.106(3) Uani 1 d . .
HW H 0.6811(102) 0.4576(77) 0.1197(60) 0.128 Uiso 1 d G .

loop_
_atom_type_symbol
_atom_type_description
_atom_type_scat_dispersion_real
_atom_type_scat_dispersion_imag
_atom_type_scat_source
C C 0.0033 0.0016 'International Tables Vol C Tables 4.2.6.8 and 6.1.1.4'
N N 0.0061 0.0033 'International Tables Vol C Tables 4.2.6.8 and 6.1.1.4'
O O 0.0106 0.0060 'International Tables Vol C Tables 4.2.6.8 and 6.1.1.4'
H H 0.0000 0.0000 'International Tables Vol C Tables 4.2.6.8 and 6.1.1.4'
Cl Cl 0.1484 0.1585 'International Tables Vol C Tables 4.2.6.8 and 6.1.1.4'
Fe Fe 0.3463 0.8444 'International Tables Vol C Tables 4.2.6.8 and 6.1.1.4'

loop_
_geom_angle_atom_site_label_1
_geom_angle_atom_site_label_2
_geom_angle_atom_site_label_3
_geom_angle
_geom_angle_site_symmetry_1
_geom_angle_site_symmetry_3
_geom_angle_publ_flag
O Fe1 O1 97.0(2) . . ?
O Fe1 N2A 97.2(2) . . ?
O1 Fe1 N2A 92.6(3) . . ?
O Fe1 N2B 98.2(2) . . ?
O1 Fe1 N2B 93.5(3) . . ?
N2A Fe1 N2B 162.5(2) . . ?
O Fe1 N1A 96.2(2) . . ?
O1 Fe1 N1A 163.7(2) . . ?
N2A Fe1 N1A 76.2(2) . . ?
N2B Fe1 N1A 94.0(2) . . ?
O Fe1 N1B 169.9(2) . . ?
O1 Fe1 N1B 88.3(2) . . ?
N2A Fe1 N1B 91.1(2) . . ?
N2B Fe1 N1B 72.8(2) . . ?
N1A Fe1 N1B 80.2(2) . . ?
O Fe2 O2 98.2(2) . . ?
O Fe2 N2D 97.6(2) . . ?
O2 Fe2 N2D 93.5(3) . . ?
O Fe2 N2C 97.6(2) . . ?
O2 Fe2 N2C 93.6(3) . . ?
N2D Fe2 N2C 162.1(2) . . ?
O Fe2 N1D 94.5(2) . . ?
O2 Fe2 N1D 164.2(2) . . ?
N2D Fe2 N1D 75.4(2) . . ?
N2C Fe2 N1D 94.0(2) . . ?
O Fe2 N1C 167.9(2) . . ?
O2 Fe2 N1C 89.9(2) . . ?
N2D Fe2 N1C 90.8(2) . . ?
N2C Fe2 N1C 72.8(2) . . ?
N1D Fe2 N1C 79.1(2) . . ?
Fe1 O Fe2 137.5(2) . . ?
C8A N1A C10A 108.5(7) . . ?
C8A N1A C9A 110.0(6) . . ?
C10A N1A C9A 111.0(6) . . ?
C8A N1A Fe1 105.2(4) . . ?
C10A N1A Fe1 114.3(5) . . ?
C9A N1A Fe1 107.6(5) . . ?
C3A N2A C7A 120.5(7) . . ?
C3A N2A Fe1 125.6(6) . . ?
C7A N2A Fe1 113.8(5) . . ?
N2A C3A C4A 120.4(10) . . ?
C3A C4A C5A 120.0(10) . . ?
C4A C5A C6A 120.9(8) . . ?
C7A C6A C5A 116.9(10) . . ?
N2A C7A C6A 121.3(9) . . ?
N2A C7A C8A 117.5(6) . . ?
C6A C7A C8A 121.2(9) . . ?
N1A C8A C7A 108.0(6) . . ?
N1A C9A C9B 111.0(6) . . ?
C8B N1B C10B 108.1(6) . . ?
C8B N1B C9B 110.7(6) . . ?
C10B N1B C9B 109.8(6) . . ?
C8B N1B Fe1 106.4(4) . . ?
C10B N1B Fe1 116.7(5) . . ?
C9B N1B Fe1 105.1(4) . . ?
C7B N2B C3B 119.1(7) . . ?
C7B N2B Fe1 118.5(5) . . ?
C3B N2B Fe1 122.1(5) . . ?
N2B C3B C4B 121.8(8) . . ?
C5B C4B C3B 115.7(9) . . ?
C6B C5B C4B 122.7(8) . . ?
C5B C6B C7B 118.2(9) . . ?
N2B C7B C6B 122.5(8) . . ?
N2B C7B C8B 115.6(7) . . ?
C6B C7B C8B 121.9(7) . . ?
N1B C8B C7B 108.9(6) . . ?
N1B C9B C9A 110.6(6) . . ?
C8C N1C C10C 107.6(6) . . ?
C8C N1C C9C 111.5(6) . . ?
C10C N1C C9C 111.3(6) . . ?
C8C N1C Fe2 105.4(4) . . ?
C10C N1C Fe2 116.2(4) . . ?
C9C N1C Fe2 104.9(4) . . ?
C7C N2C C3C 119.9(7) . . ?
C7C N2C Fe2 116.0(5) . . ?
C3C N2C Fe2 123.8(5) . . ?
N2C C3C C4C 120.9(8) . . ?
C5C C4C C3C 118.4(9) . . ?
C4C C5C C6C 121.5(9) . . ?
C5C C6C C7C 118.9(9) . . ?
N2C C7C C6C 120.4(8) . . ?
N2C C7C C8C 117.4(6) . . ?
C6C C7C C8C 122.2(7) . . ?
N1C C8C C7C 109.2(6) . . ?
C9D C9C N1C 112.1(6) . . ?
C9D N1D C8D 110.1(6) . . ?
C9D N1D C10D 110.2(6) . . ?
C8D N1D C10D 106.9(6) . . ?
C9D N1D Fe2 109.3(5) . . ?
C8D N1D Fe2 105.7(4) . . ?
C10D N1D Fe2 114.5(4) . . ?
C3D N2D C7D 119.3(6) . . ?
C3D N2D Fe2 125.0(5) . . ?
C7D N2D Fe2 115.6(5) . . ?
N2D C3D C4D 121.2(9) . . ?
C3D C4D C5D 119.7(9) . . ?
C4D C5D C6D 120.0(7) . . ?
C7D C6D C5D 118.1(9) . . ?
C6D C7D N2D 121.6(8) . . ?
C6D C7D C8D 122.6(8) . . ?
N2D C7D C8D 115.8(6) . . ?
N1D C8D C7D 108.6(6) . . ?
N1D C9D C9C 110.4(7) . . ?
O13 Cl1 O14 109.1(7) . . ?
O13 Cl1 O12 115.6(7) . . ?
O14 Cl1 O12 109.3(5) . . ?
O13 Cl1 O11 109.1(4) . . ?
O14 Cl1 O11 108.6(5) . . ?
O12 Cl1 O11 105.0(5) . . ?
O22 Cl2 O23' 50.7(16) . . ?
O22 Cl2 O23 106.0(10) . . ?
O23' Cl2 O23 132.4(18) . . ?
O22 Cl2 O21 113.0(14) . . ?
O23' Cl2 O21 109.8(21) . . ?
O23 Cl2 O21 117.8(13) . . ?
O22 Cl2 O24' 129.2(21) . . ?
O23' Cl2 O24' 115.4(19) . . ?
O23 Cl2 O24' 41.5(17) . . ?
O21 Cl2 O24' 117.1(23) . . ?
O22 Cl2 O21' 59.0(22) . . ?
O23' Cl2 O21' 109.6(21) . . ?
O23 Cl2 O21' 68.5(22) . . ?
O21 Cl2 O21' 92.5(30) . . ?
O24' Cl2 O21' 110.0(21) . . ?
O22 Cl2 O22' 125.2(23) . . ?
O23' Cl2 O22' 110.5(21) . . ?
O23 Cl2 O22' 115.8(23) . . ?
O21 Cl2 O22' 14.3(30) . . ?
O24' Cl2 O22' 105.7(19) . . ?
O21' Cl2 O22' 105.2(21) . . ?
O22 Cl2 O24 109.0(13) . . ?
O23' Cl2 O24 59.3(16) . . ?
O23 Cl2 O24 111.6(11) . . ?
O21 Cl2 O24 99.4(11) . . ?
O24' Cl2 O24 71.1(19) . . ?
O21' Cl2 O24 166.0(24) . . ?
O22' Cl2 O24 87.5(26) . . ?
O23' O22 Cl2 65.9(13) . . ?
O23' O22 O21' 129.4(23) . . ?
Cl2 O22 O21' 63.7(17) . . ?
O24' O23 Cl2 70.4(16) . . ?
O24' O23 O21' 127.0(22) . . ?
Cl2 O23 O21' 56.7(14) . . ?
O23' O24 Cl2 56.0(11) . . ?
O23' O24 O24' 98.0(17) . . ?
Cl2 O24 O24' 52.5(11) . . ?
O22 O21' Cl2 57.3(12) . . ?
O22 O21' O23 95.1(24) . . ?
Cl2 O21' O23 54.9(13) . . ?
O22 O23' Cl2 63.4(14) . . ?
O22 O23' O24 126.5(21) . . ?
Cl2 O23' O24 64.7(13) . . ?
O23 O24' Cl2 68.1(16) . . ?
O23 O24' O24 123.1(22) . . ?
Cl2 O24' O24 56.4(12) . . ?
O33 Cl3 O31 111.5(9) . . ?
O33 Cl3 O34 116.7(10) . . ?
O31 Cl3 O34 111.6(9) . . ?
O33 Cl3 O32 109.9(10) . . ?
O31 Cl3 O32 105.2(9) . . ?
O34 Cl3 O32 100.7(8) . . ?

loop_
_geom_bond_atom_site_label_1
_geom_bond_atom_site_label_2
_geom_bond_distance
_geom_bond_site_symmetry_2
_geom_bond_publ_flag
Fe1 O 1.817(4) . ?
Fe1 O1 2.046(4) . ?
Fe1 N2A 2.147(6) . ?
Fe1 N2B 2.163(6) . ?
Fe1 N1A 2.264(6) . ?
Fe1 N1B 2.322(6) . ?
Fe2 O 1.827(4) . ?
Fe2 O2 1.990(4) . ?
Fe2 N2D 2.160(6) . ?
Fe2 N2C 2.180(6) . ?
Fe2 N1D 2.291(6) . ?
Fe2 N1C 2.320(6) . ?
N1A C8A 1.490(10) . ?
N1A C10A 1.508(9) . ?
N1A C9A 1.504(10) . ?
N2A C3A 1.361(9) . ?
N2A C7A 1.383(10) . ?
C3A C4A 1.367(13) . ?
C4A C5A 1.39(2) . ?
C5A C6A 1.41(2) . ?
C6A C7A 1.393(12) . ?
C7A C8A 1.534(11) . ?
C9A C9B 1.530(12) . ?
N1B C8B 1.480(9) . ?
N1B C10B 1.494(10) . ?
N1B C9B 1.522(10) . ?
N2B C7B 1.342(9) . ?
N2B C3B 1.356(9) . ?
C3B C4B 1.415(11) . ?
C4B C5B 1.395(14) . ?
C5B C6B 1.350(13) . ?
C6B C7B 1.378(11) . ?
C7B C8B 1.529(11) . ?
N1C C8C 1.480(10) . ?
N1C C10C 1.491(9) . ?
N1C C9C 1.526(10) . ?
N2C C7C 1.347(9) . ?
N2C C3C 1.358(9) . ?
C3C C4C 1.396(11) . ?
C4C C5C 1.359(14) . ?
C5C C6C 1.358(13) . ?
C6C C7C 1.401(10) . ?
C7C C8C 1.491(10) . ?
C9C C9D 1.517(12) . ?
N1D C9D 1.480(10) . ?
N1D C8D 1.479(10) . ?
N1D C10D 1.525(9) . ?
N2D C3D 1.373(9) . ?
N2D C7D 1.386(10) . ?
C3D C4D 1.386(11) . ?
C4D C5D 1.384(14) . ?
C5D C6D 1.426(14) . ?
C6D C7D 1.385(11) . ?
C7D C8D 1.551(11) . ?
Cl1 O13 1.400(8) . ?
Cl1 O14 1.416(8) . ?
Cl1 O12 1.445(7) . ?
Cl1 O11 1.432(6) . ?
Cl2 O22 1.302(11) . ?
Cl2 O23' 1.33(2) . ?
Cl2 O23 1.358(10) . ?
Cl2 O21 1.367(13) . ?
Cl2 O24' 1.38(2) . ?
Cl2 O21' 1.39(2) . ?
Cl2 O22' 1.41(2) . ?
Cl2 O24 1.448(12) . ?
O22 O23' 1.13(3) . ?
O22 O21' 1.33(5) . ?
O23 O24' 0.97(4) . ?
O23 O21' 1.54(5) . ?
O24 O23' 1.38(3) . ?
O24 O24' 1.64(4) . ?
Cl3 O33 1.321(10) . ?
Cl3 O31 1.355(11) . ?
Cl3 O34 1.367(11) . ?
Cl3 O32 1.413(11) . ?

loop_
_geom_torsion_atom_site_label_1
_geom_torsion_atom_site_label_2
_geom_torsion_atom_site_label_3
_geom_torsion_atom_site_label_4
_geom_torsion
_geom_torsion_site_symmetry_1
_geom_torsion_site_symmetry_2
_geom_torsion_site_symmetry_3
_geom_torsion_site_symmetry_4
_geom_torsion_publ_flag
N1A C9A C9B N1B -58.9(8) . . . . ?
N1C C9C C9D N1D -57.5(8) . . . . ?
Fe1 O1 O2 Fe2 6.6(4) . . . . ?
